data_2235275
loop_
_publ_author_name
'Balamurugan, P.'
'Kanmani Raja, K.'
'Easwaramoorthy, D.'
'Chakkaravarthi, G.'
'Rajagopal, G.'

_publ_section_title
;
 4-Chloro-2-[(2,6-diisopropylphenyl)iminomethyl]phenol
;
_journal_coeditor_code VM2174
_journal_issue 6
_journal_name_full 'Acta Crystallographica Section E'
_journal_page_first o1721
_journal_paper_doi 10.1107/S1600536812020612
_journal_volume 68
_journal_year 2012
_chemical_formula_iupac 'C19 H22 Cl N O'
_chemical_formula_moiety 'C19 H22 Cl N O'
_chemical_formula_sum 'C19 H22 Cl N O'
_chemical_formula_weight 315.83
_chemical_name_systematic
;
4-Chloro-2-[(2,6-diisopropylphenyl)iminomethyl]phenol
;
_space_group_IT_number 2
_symmetry_cell_setting triclinic
_symmetry_space_group_name_Hall '-P 1'
_symmetry_space_group_name_H-M 'P -1'
_atom_sites_solution_hydrogens geom
_atom_sites_solution_primary direct
_atom_sites_solution_secondary difmap
_audit_creation_method SHELXL-97
_cell_angle_alpha 73.01(3)
_cell_angle_beta 88.42(2)
_cell_angle_gamma 85.57(3)
_cell_formula_units_Z 4
_cell_length_a 11.276(2)
_cell_length_b 11.776(2)
_cell_length_c 14.189(3)
_cell_measurement_reflns_used 8910
_cell_measurement_temperature 295(2)
_cell_measurement_theta_max 28.37
_cell_measurement_theta_min 1.50
_cell_volume 1796.5(7)
_computing_cell_refinement 'SAINT (Bruker, 2004)'
_computing_data_collection 'APEX2 (Bruker, 2004)'
_computing_data_reduction 'SAINT (Bruker, 2004)'
_computing_molecular_graphics 'PLATON (Spek, 2009)'
_computing_publication_material 'SHELXL97 (Sheldrick, 2008)'
_computing_structure_refinement 'SHELXL97 (Sheldrick, 2008)'
_computing_structure_solution 'SHELXS97 (Sheldrick, 2008)'
_diffrn_ambient_temperature 295(2)
_diffrn_measured_fraction_theta_full 0.992
_diffrn_measured_fraction_theta_max 0.992
_diffrn_measurement_device_type 'Bruker Kappa APEXII'
_diffrn_measurement_method '\w and \f '
_diffrn_radiation_monochromator graphite
_diffrn_radiation_source 'fine-focus sealed tube'
_diffrn_radiation_type MoK\a
_diffrn_radiation_wavelength 0.71073
_diffrn_reflns_av_R_equivalents 0.0271
_diffrn_reflns_av_sigmaI/netI 0.0240
_diffrn_reflns_limit_h_max 15
_diffrn_reflns_limit_h_min -15
_diffrn_reflns_limit_k_max 15
_diffrn_reflns_limit_k_min -15
_diffrn_reflns_limit_l_max 18
_diffrn_reflns_limit_l_min -18
_diffrn_reflns_number 40436
_diffrn_reflns_theta_full 28.37
_diffrn_reflns_theta_max 28.37
_diffrn_reflns_theta_min 1.99
_diffrn_standards_interval_time 0
_diffrn_standards_number 0
_exptl_absorpt_coefficient_mu 0.214
_exptl_absorpt_correction_T_max 0.9665
_exptl_absorpt_correction_T_min 0.9385
_exptl_absorpt_correction_type multi-scan
_exptl_absorpt_process_details '(SADABS; Sheldrick, 1996)'
_exptl_crystal_colour 'light yellow'
_exptl_crystal_density_diffrn 1.168
_exptl_crystal_density_method 'not measured'
_exptl_crystal_description prism
_exptl_crystal_F_000 672
_exptl_crystal_size_max 0.30
_exptl_crystal_size_mid 0.20
_exptl_crystal_size_min 0.16
_refine_diff_density_max 0.295
_refine_diff_density_min -0.362
_refine_ls_extinction_method none
_refine_ls_goodness_of_fit_ref 1.016
_refine_ls_hydrogen_treatment constr
_refine_ls_matrix_type full
_refine_ls_number_parameters 407
_refine_ls_number_reflns 8907
_refine_ls_number_restraints 0
_refine_ls_restrained_S_all 1.016
_refine_ls_R_factor_all 0.0869
_refine_ls_R_factor_gt 0.0490
_refine_ls_shift/su_max 0.000
_refine_ls_shift/su_mean 0.000
_refine_ls_structure_factor_coef Fsqd
_refine_ls_weighting_details 'calc w=1/[\s^2^(Fo^2^)+(0.0607P)^2^+0.4833P] where P=(Fo^2^+2Fc^2^)/3'
_refine_ls_weighting_scheme calc
_refine_ls_wR_factor_gt 0.1253
_refine_ls_wR_factor_ref 0.1528
_reflns_number_gt 5518
_reflns_number_total 8907
_reflns_threshold_expression I>2sigma(I)
_cod_data_source_file vm2174.cif
_cod_data_source_block I
_cod_original_cell_volume 1796.5(6)
_cod_database_code 2235275
_cod_database_fobs_code 2235275

loop_
_symmetry_equiv_pos_as_xyz
'x, y, z'
'-x, -y, -z'

loop_
_atom_site_type_symbol
_atom_site_label
_atom_site_fract_x
_atom_site_fract_y
_atom_site_fract_z
_atom_site_U_iso_or_equiv
_atom_site_adp_type
_atom_site_calc_flag
_atom_site_refinement_flags
_atom_site_occupancy
_atom_site_symmetry_multiplicity
C C1 0.13739(14) 0.66107(15) 0.23173(12) 0.0498(4) Uani d . 1 1
C C2 0.17448(14) 0.71891(15) 0.13594(13) 0.0509(4) Uani d . 1 1
C C3 0.16389(16) 0.66098(16) 0.06416(14) 0.0584(4) Uani d . 1 1
H H3 0.1890 0.6969 0.0001 0.070 Uiso calc R 1 1
C C4 0.11715(18) 0.55202(17) 0.08624(15) 0.0652(5) Uani d . 1 1
H H4 0.1117 0.5143 0.0375 0.078 Uiso calc R 1 1
C C5 0.07837(18) 0.49844(17) 0.18045(15) 0.0658(5) Uani d . 1 1
H H5 0.0457 0.4251 0.1944 0.079 Uiso calc R 1 1
C C6 0.08694(16) 0.55152(16) 0.25501(13) 0.0572(4) Uani d . 1 1
C C7 0.22149(17) 0.84165(16) 0.10807(14) 0.0602(5) Uani d . 1 1
H H7 0.2122 0.8713 0.1658 0.072 Uiso calc R 1 1
C C8 0.1505(3) 0.9267(2) 0.0261(3) 0.1324(13) Uani d . 1 1
H H8A 0.1773 1.0052 0.0141 0.199 Uiso calc R 1 1
H H8B 0.0679 0.9276 0.0444 0.199 Uiso calc R 1 1
H H8C 0.1608 0.9020 -0.0325 0.199 Uiso calc R 1 1
C C9 0.3505(2) 0.8389(3) 0.0819(3) 0.1291(12) Uani d . 1 1
H H9A 0.3952 0.7883 0.1370 0.194 Uiso calc R 1 1
H H9B 0.3767 0.9180 0.0657 0.194 Uiso calc R 1 1
H H9C 0.3627 0.8085 0.0263 0.194 Uiso calc R 1 1
C C10 0.0474(2) 0.48956(19) 0.35955(15) 0.0753(6) Uani d . 1 1
H H10 0.0405 0.5493 0.3955 0.090 Uiso calc R 1 1
C C11 0.1404(3) 0.3948(3) 0.4105(2) 0.1328(12) Uani d . 1 1
H H11A 0.1499 0.3350 0.3766 0.199 Uiso calc R 1 1
H H11B 0.1161 0.3591 0.4773 0.199 Uiso calc R 1 1
H H11C 0.2146 0.4297 0.4101 0.199 Uiso calc R 1 1
C C12 -0.0733(2) 0.4395(2) 0.3639(2) 0.0987(8) Uani d . 1 1
H H12A -0.1291 0.4996 0.3252 0.148 Uiso calc R 1 1
H H12B -0.1005 0.4148 0.4310 0.148 Uiso calc R 1 1
H H12C -0.0668 0.3723 0.3382 0.148 Uiso calc R 1 1
C C13 0.24570(16) 0.71952(15) 0.34528(13) 0.0543(4) Uani d . 1 1
H H13 0.3115 0.6794 0.3255 0.065 Uiso calc R 1 1
C C14 0.26162(16) 0.78161(15) 0.41832(12) 0.0517(4) Uani d . 1 1
C C15 0.16653(17) 0.84406(16) 0.45179(13) 0.0577(4) Uani d . 1 1
C C16 0.1866(2) 0.9024(2) 0.52119(15) 0.0752(6) Uani d . 1 1
H H16 0.1238 0.9438 0.5436 0.090 Uiso calc R 1 1
C C17 0.2994(2) 0.8991(2) 0.55676(15) 0.0798(7) Uani d . 1 1
H H17 0.3126 0.9380 0.6035 0.096 Uiso calc R 1 1
C C18 0.3930(2) 0.83857(18) 0.52351(14) 0.0691(6) Uani d . 1 1
C C19 0.37495(18) 0.78031(16) 0.45505(14) 0.0613(5) Uani d . 1 1
H H19 0.4388 0.7397 0.4331 0.074 Uiso calc R 1 1
C C38 0.89501(17) 0.76937(15) -0.08837(13) 0.0574(4) Uani d . 1 1
H H38 0.9565 0.7309 -0.0459 0.069 Uiso calc R 1 1
C C20 0.63784(14) 0.65812(15) 0.19237(12) 0.0500(4) Uani d . 1 1
C C21 0.58671(16) 0.54870(16) 0.22519(14) 0.0590(4) Uani d . 1 1
C C22 0.57451(18) 0.49846(18) 0.32620(15) 0.0683(5) Uani d . 1 1
H H22 0.5417 0.4253 0.3498 0.082 Uiso calc R 1 1
C C23 0.60990(18) 0.55449(19) 0.39185(15) 0.0693(5) Uani d . 1 1
H H23 0.6033 0.5181 0.4592 0.083 Uiso calc R 1 1
C C24 0.65504(17) 0.66414(18) 0.35815(14) 0.0637(5) Uani d . 1 1
H H24 0.6762 0.7026 0.4032 0.076 Uiso calc R 1 1
C C25 0.66973(15) 0.71898(16) 0.25773(13) 0.0541(4) Uani d . 1 1
C C26 0.71529(19) 0.84265(17) 0.22278(15) 0.0676(5) Uani d . 1 1
H H26 0.7221 0.8639 0.1508 0.081 Uiso calc R 1 1
C C27 0.6271(3) 0.9335(2) 0.2472(2) 0.1123(9) Uani d . 1 1
H H27A 0.6172 0.9144 0.3174 0.169 Uiso calc R 1 1
H H27B 0.5520 0.9325 0.2173 0.169 Uiso calc R 1 1
H H27C 0.6562 1.0112 0.2224 0.169 Uiso calc R 1 1
C C28 0.8359(3) 0.8457(3) 0.2619(3) 0.1506(16) Uani d . 1 1
H H28A 0.8322 0.8263 0.3324 0.226 Uiso calc R 1 1
H H28B 0.8633 0.9239 0.2352 0.226 Uiso calc R 1 1
H H28C 0.8899 0.7887 0.2432 0.226 Uiso calc R 1 1
C C29 0.5491(2) 0.4852(2) 0.15336(17) 0.0784(6) Uani d . 1 1
H H29 0.5484 0.5422 0.0873 0.094 Uiso calc R 1 1
C C30 0.6386(3) 0.3834(3) 0.1526(3) 0.1459(15) Uani d . 1 1
H H30A 0.7165 0.4123 0.1399 0.219 Uiso calc R 1 1
H H30B 0.6184 0.3493 0.1020 0.219 Uiso calc R 1 1
H H30C 0.6378 0.3239 0.2154 0.219 Uiso calc R 1 1
C C31 0.4257(2) 0.4417(2) 0.1744(2) 0.0997(8) Uani d . 1 1
H H31A 0.4262 0.3787 0.2353 0.150 Uiso calc R 1 1
H H31B 0.4019 0.4125 0.1219 0.150 Uiso calc R 1 1
H H31C 0.3708 0.5061 0.1795 0.150 Uiso calc R 1 1
C C32 0.75544(15) 0.71162(14) 0.05083(12) 0.0505(4) Uani d . 1 1
H H32 0.8191 0.6740 0.0912 0.061 Uiso calc R 1 1
C C33 0.77830(15) 0.76946(14) -0.05304(12) 0.0496(4) Uani d . 1 1
C C34 0.68686(18) 0.82811(16) -0.11783(13) 0.0607(5) Uani d . 1 1
C C35 0.7139(2) 0.8834(2) -0.21581(16) 0.0809(6) Uani d . 1 1
H H35 0.6533 0.9218 -0.2594 0.097 Uiso calc R 1 1
C C36 0.8297(2) 0.88172(19) -0.24875(15) 0.0791(6) Uani d . 1 1
H H36 0.8472 0.9190 -0.3145 0.095 Uiso calc R 1 1
C C37 0.91965(19) 0.82525(17) -0.18488(15) 0.0647(5) Uani d . 1 1
Cl Cl1 0.53583(7) 0.83560(6) 0.56803(5) 0.1042(3) Uani d . 1 1
Cl Cl2 1.06620(6) 0.82311(6) -0.22699(5) 0.0990(2) Uani d . 1 1
N N1 0.14538(13) 0.71810(13) 0.30767(11) 0.0546(3) Uani d . 1 1
N N2 0.65162(12) 0.71064(12) 0.08848(10) 0.0528(3) Uani d . 1 1
O O1 0.05522(12) 0.85034(14) 0.41805(11) 0.0753(4) Uani d . 1 1
H H1 0.0543 0.8131 0.3775 0.113 Uiso calc R 1 1
O O2 0.57289(13) 0.83301(16) -0.08738(11) 0.0832(4) Uani d . 1 1
H H2 0.5687 0.7966 -0.0287 0.125 Uiso calc R 1 1

loop_
_atom_site_aniso_label
_atom_site_aniso_U_11
_atom_site_aniso_U_22
_atom_site_aniso_U_33
_atom_site_aniso_U_12
_atom_site_aniso_U_13
_atom_site_aniso_U_23
C1 0.0504(9) 0.0495(9) 0.0544(10) -0.0034(7) -0.0043(7) -0.0226(8)
C2 0.0494(9) 0.0491(9) 0.0567(10) -0.0026(7) -0.0023(7) -0.0196(8)
C3 0.0671(11) 0.0584(11) 0.0526(10) -0.0031(8) -0.0008(8) -0.0210(9)
C4 0.0814(13) 0.0597(11) 0.0642(12) -0.0053(9) -0.0102(10) -0.0325(10)
C5 0.0825(13) 0.0528(10) 0.0684(13) -0.0161(9) -0.0052(10) -0.0241(10)
C6 0.0649(10) 0.0529(10) 0.0575(11) -0.0108(8) -0.0024(8) -0.0199(8)
C7 0.0686(11) 0.0555(10) 0.0603(11) -0.0140(8) 0.0046(9) -0.0209(9)
C8 0.147(3) 0.0542(14) 0.179(3) -0.0117(15) -0.063(2) -0.0002(17)
C9 0.0758(17) 0.096(2) 0.216(4) -0.0333(14) 0.026(2) -0.042(2)
C10 0.0984(16) 0.0677(13) 0.0634(12) -0.0279(11) 0.0082(11) -0.0199(10)
C11 0.120(2) 0.154(3) 0.085(2) -0.005(2) -0.0113(17) 0.0267(19)
C12 0.0974(18) 0.0964(18) 0.1012(19) -0.0333(14) 0.0262(15) -0.0225(15)
C13 0.0599(10) 0.0517(10) 0.0543(10) -0.0074(8) -0.0005(8) -0.0192(8)
C14 0.0655(10) 0.0471(9) 0.0436(9) -0.0151(8) -0.0012(7) -0.0117(7)
C15 0.0745(12) 0.0549(10) 0.0449(9) -0.0179(9) 0.0066(8) -0.0135(8)
C16 0.0992(16) 0.0766(14) 0.0590(12) -0.0182(12) 0.0127(11) -0.0321(11)
C17 0.123(2) 0.0747(14) 0.0514(12) -0.0334(14) -0.0014(12) -0.0264(11)
C18 0.0927(15) 0.0597(11) 0.0539(11) -0.0296(11) -0.0161(10) -0.0074(9)
C19 0.0732(12) 0.0546(10) 0.0566(11) -0.0150(9) -0.0072(9) -0.0137(9)
C38 0.0677(11) 0.0507(10) 0.0536(10) -0.0117(8) 0.0064(8) -0.0135(8)
C20 0.0473(8) 0.0520(9) 0.0467(9) -0.0048(7) 0.0039(7) -0.0083(7)
C21 0.0625(11) 0.0558(10) 0.0569(11) -0.0118(8) 0.0061(8) -0.0122(8)
C22 0.0752(13) 0.0607(12) 0.0636(12) -0.0174(9) 0.0121(10) -0.0075(10)
C23 0.0752(13) 0.0746(13) 0.0493(11) -0.0099(10) 0.0096(9) -0.0039(10)
C24 0.0684(11) 0.0714(12) 0.0529(11) -0.0073(9) 0.0014(8) -0.0202(9)
C25 0.0543(9) 0.0543(10) 0.0519(10) -0.0061(7) 0.0014(7) -0.0125(8)
C26 0.0854(14) 0.0578(11) 0.0624(12) -0.0177(10) 0.0006(10) -0.0189(9)
C27 0.140(3) 0.0686(16) 0.131(2) -0.0010(16) -0.008(2) -0.0328(16)
C28 0.100(2) 0.100(2) 0.230(4) -0.0460(17) -0.046(2) 0.000(2)
C29 0.1006(16) 0.0690(13) 0.0709(13) -0.0313(12) 0.0087(12) -0.0230(11)
C30 0.098(2) 0.178(3) 0.218(4) -0.007(2) 0.016(2) -0.148(3)
C31 0.0865(17) 0.0907(17) 0.130(2) -0.0159(13) -0.0193(15) -0.0411(16)
C32 0.0564(9) 0.0456(9) 0.0465(9) -0.0060(7) -0.0013(7) -0.0081(7)
C33 0.0615(10) 0.0412(8) 0.0466(9) -0.0098(7) 0.0019(7) -0.0122(7)
C34 0.0724(12) 0.0570(11) 0.0516(10) -0.0075(9) -0.0044(9) -0.0130(8)
C35 0.1028(17) 0.0781(15) 0.0524(12) 0.0004(12) -0.0126(11) -0.0053(10)
C36 0.122(2) 0.0659(13) 0.0458(11) -0.0168(13) 0.0152(12) -0.0093(10)
C37 0.0876(13) 0.0505(10) 0.0587(11) -0.0206(9) 0.0217(10) -0.0183(9)
Cl1 0.1159(5) 0.1021(5) 0.0971(5) -0.0390(4) -0.0434(4) -0.0211(4)
Cl2 0.1058(5) 0.1024(5) 0.0922(4) -0.0357(4) 0.0498(4) -0.0310(4)
N1 0.0585(8) 0.0561(8) 0.0556(9) -0.0110(6) -0.0003(6) -0.0244(7)
N2 0.0563(8) 0.0521(8) 0.0480(8) -0.0085(6) 0.0024(6) -0.0107(6)
O1 0.0675(8) 0.0914(11) 0.0773(10) -0.0064(7) 0.0050(7) -0.0413(8)
O2 0.0667(9) 0.1046(12) 0.0678(9) 0.0040(8) -0.0107(7) -0.0104(9)

loop_
_atom_type_symbol
_atom_type_description
_atom_type_scat_dispersion_real
_atom_type_scat_dispersion_imag
_atom_type_scat_source
C C 0.0033 0.0016 'International Tables Vol C Tables 4.2.6.8 and 6.1.1.4'
H H 0.0000 0.0000 'International Tables Vol C Tables 4.2.6.8 and 6.1.1.4'
Cl Cl 0.1484 0.1585 'International Tables Vol C Tables 4.2.6.8 and 6.1.1.4'
N N 0.0061 0.0033 'International Tables Vol C Tables 4.2.6.8 and 6.1.1.4'
O O 0.0106 0.0060 'International Tables Vol C Tables 4.2.6.8 and 6.1.1.4'

loop_
_geom_angle_atom_site_label_1
_geom_angle_atom_site_label_2
_geom_angle_atom_site_label_3
_geom_angle
C6 C1 C2 121.94(15)
C6 C1 N1 118.55(15)
C2 C1 N1 119.43(14)
C3 C2 C1 117.57(15)
C3 C2 C7 119.87(16)
C1 C2 C7 122.54(15)
C4 C3 C2 121.24(17)
C4 C3 H3 119.4
C2 C3 H3 119.4
C3 C4 C5 120.05(17)
C3 C4 H4 120.0
C5 C4 H4 120.0
C4 C5 C6 121.33(17)
C4 C5 H5 119.3
C6 C5 H5 119.3
C5 C6 C1 117.82(17)
C5 C6 C10 120.80(16)
C1 C6 C10 121.33(16)
C9 C7 C8 110.6(2)
C9 C7 C2 112.29(18)
C8 C7 C2 111.16(17)
C9 C7 H7 107.5
C8 C7 H7 107.5
C2 C7 H7 107.5
C7 C8 H8A 109.5
C7 C8 H8B 109.5
H8A C8 H8B 109.5
C7 C8 H8C 109.5
H8A C8 H8C 109.5
H8B C8 H8C 109.5
C7 C9 H9A 109.5
C7 C9 H9B 109.5
H9A C9 H9B 109.5
C7 C9 H9C 109.5
H9A C9 H9C 109.5
H9B C9 H9C 109.5
C11 C10 C12 111.2(2)
C11 C10 C6 110.4(2)
C12 C10 C6 112.97(19)
C11 C10 H10 107.3
C12 C10 H10 107.3
C6 C10 H10 107.3
C10 C11 H11A 109.5
C10 C11 H11B 109.5
H11A C11 H11B 109.5
C10 C11 H11C 109.5
H11A C11 H11C 109.5
H11B C11 H11C 109.5
C10 C12 H12A 109.5
C10 C12 H12B 109.5
H12A C12 H12B 109.5
C10 C12 H12C 109.5
H12A C12 H12C 109.5
H12B C12 H12C 109.5
N1 C13 C14 122.37(17)
N1 C13 H13 118.8
C14 C13 H13 118.8
C19 C14 C15 119.09(16)
C19 C14 C13 118.86(17)
C15 C14 C13 122.04(16)
O1 C15 C16 118.21(19)
O1 C15 C14 122.01(16)
C16 C15 C14 119.79(19)
C17 C16 C15 119.9(2)
C17 C16 H16 120.0
C15 C16 H16 120.0
C16 C17 C18 120.36(19)
C16 C17 H17 119.8
C18 C17 H17 119.8
C19 C18 C17 120.6(2)
C19 C18 Cl1 119.25(19)
C17 C18 Cl1 120.18(16)
C18 C19 C14 120.3(2)
C18 C19 H19 119.9
C14 C19 H19 119.9
C37 C38 C33 120.55(19)
C37 C38 H38 119.7
C33 C38 H38 119.7
C25 C20 C21 121.75(16)
C25 C20 N2 119.82(14)
C21 C20 N2 118.35(16)
C22 C21 C20 117.72(17)
C22 C21 C29 120.96(17)
C20 C21 C29 121.30(17)
C23 C22 C21 121.37(18)
C23 C22 H22 119.3
C21 C22 H22 119.3
C22 C23 C24 120.05(18)
C22 C23 H23 120.0
C24 C23 H23 120.0
C23 C24 C25 121.25(18)
C23 C24 H24 119.4
C25 C24 H24 119.4
C24 C25 C20 117.73(16)
C24 C25 C26 119.86(17)
C20 C25 C26 122.38(16)
C28 C26 C27 111.8(2)
C28 C26 C25 112.04(19)
C27 C26 C25 110.81(19)
C28 C26 H26 107.3
C27 C26 H26 107.3
C25 C26 H26 107.3
C26 C27 H27A 109.5
C26 C27 H27B 109.5
H27A C27 H27B 109.5
C26 C27 H27C 109.5
H27A C27 H27C 109.5
H27B C27 H27C 109.5
C26 C28 H28A 109.5
C26 C28 H28B 109.5
H28A C28 H28B 109.5
C26 C28 H28C 109.5
H28A C28 H28C 109.5
H28B C28 H28C 109.5
C30 C29 C31 110.5(2)
C30 C29 C21 110.2(2)
C31 C29 C21 112.84(19)
C30 C29 H29 107.7
C31 C29 H29 107.7
C21 C29 H29 107.7
C29 C30 H30A 109.5
C29 C30 H30B 109.5
H30A C30 H30B 109.5
C29 C30 H30C 109.5
H30A C30 H30C 109.5
H30B C30 H30C 109.5
C29 C31 H31A 109.5
C29 C31 H31B 109.5
H31A C31 H31B 109.5
C29 C31 H31C 109.5
H31A C31 H31C 109.5
H31B C31 H31C 109.5
N2 C32 C33 122.50(16)
N2 C32 H32 118.7
C33 C32 H32 118.7
C38 C33 C34 119.01(16)
C38 C33 C32 119.15(16)
C34 C33 C32 121.81(16)
O2 C34 C35 118.98(19)
O2 C34 C33 121.58(16)
C35 C34 C33 119.44(19)
C36 C35 C34 120.3(2)
C36 C35 H35 119.8
C34 C35 H35 119.8
C37 C36 C35 120.21(19)
C37 C36 H36 119.9
C35 C36 H36 119.9
C38 C37 C36 120.4(2)
C38 C37 Cl2 119.51(18)
C36 C37 Cl2 120.04(16)
C13 N1 C1 119.38(15)
C32 N2 C20 118.93(15)
C15 O1 H1 109.5
C34 O2 H2 109.5

loop_
_geom_bond_atom_site_label_1
_geom_bond_atom_site_label_2
_geom_bond_distance
C1 C6 1.397(2)
C1 C2 1.399(2)
C1 N1 1.435(2)
C2 C3 1.394(2)
C2 C7 1.516(2)
C3 C4 1.372(3)
C3 H3 0.9300
C4 C5 1.376(3)
C4 H4 0.9300
C5 C6 1.386(3)
C5 H5 0.9300
C6 C10 1.521(3)
C7 C9 1.492(3)
C7 C8 1.498(3)
C7 H7 0.9800
C8 H8A 0.9600
C8 H8B 0.9600
C8 H8C 0.9600
C9 H9A 0.9600
C9 H9B 0.9600
C9 H9C 0.9600
C10 C11 1.502(4)
C10 C12 1.517(3)
C10 H10 0.9800
C11 H11A 0.9600
C11 H11B 0.9600
C11 H11C 0.9600
C12 H12A 0.9600
C12 H12B 0.9600
C12 H12C 0.9600
C13 N1 1.267(2)
C13 C14 1.454(2)
C13 H13 0.9300
C14 C19 1.391(2)
C14 C15 1.404(3)
C15 O1 1.345(2)
C15 C16 1.388(3)
C16 C17 1.375(3)
C16 H16 0.9300
C17 C18 1.377(3)
C17 H17 0.9300
C18 C19 1.370(3)
C18 Cl1 1.740(2)
C19 H19 0.9300
C38 C37 1.366(3)
C38 C33 1.395(2)
C38 H38 0.9300
C20 C25 1.396(2)
C20 C21 1.400(2)
C20 N2 1.431(2)
C21 C22 1.389(3)
C21 C29 1.515(3)
C22 C23 1.372(3)
C22 H22 0.9300
C23 C24 1.372(3)
C23 H23 0.9300
C24 C25 1.393(3)
C24 H24 0.9300
C25 C26 1.520(3)
C26 C28 1.490(3)
C26 C27 1.512(3)
C26 H26 0.9800
C27 H27A 0.9600
C27 H27B 0.9600
C27 H27C 0.9600
C28 H28A 0.9600
C28 H28B 0.9600
C28 H28C 0.9600
C29 C30 1.508(4)
C29 C31 1.511(3)
C29 H29 0.9800
C30 H30A 0.9600
C30 H30B 0.9600
C30 H30C 0.9600
C31 H31A 0.9600
C31 H31B 0.9600
C31 H31C 0.9600
C32 N2 1.273(2)
C32 C33 1.457(2)
C32 H32 0.9300
C33 C34 1.399(3)
C34 O2 1.347(2)
C34 C35 1.388(3)
C35 C36 1.376(3)
C35 H35 0.9300
C36 C37 1.373(3)
C36 H36 0.9300
C37 Cl2 1.743(2)
O1 H1 0.8200
O2 H2 0.8200

loop_
_geom_hbond_atom_site_label_D
_geom_hbond_atom_site_label_H
_geom_hbond_atom_site_label_A
_geom_hbond_site_symmetry_A
_geom_hbond_distance_DH
_geom_hbond_distance_HA
_geom_hbond_distance_DA
_geom_hbond_angle_DHA
_geom_hbond_publ_flag
O1 H1 N1 . 0.82 1.92 2.646(2) 147 y
O2 H2 N2 . 0.82 1.90 2.630(2) 147 y
C31 H31c Cg1 . 0.96 2.90 3.743(3) 147 y
C12 H12A Cg3 1_455 0.96 2.98 3.833(3) 149 y

loop_
_geom_torsion_atom_site_label_1
_geom_torsion_atom_site_label_2
_geom_torsion_atom_site_label_3
_geom_torsion_atom_site_label_4
_geom_torsion
C6 C1 C2 C3 -2.6(2)
N1 C1 C2 C3 -179.26(15)
C6 C1 C2 C7 175.68(16)
N1 C1 C2 C7 -1.0(2)
C1 C2 C3 C4 1.0(3)
C7 C2 C3 C4 -177.32(17)
C2 C3 C4 C5 0.8(3)
C3 C4 C5 C6 -1.0(3)
C4 C5 C6 C1 -0.6(3)
C4 C5 C6 C10 -178.0(2)
C2 C1 C6 C5 2.4(3)
N1 C1 C6 C5 179.10(16)
C2 C1 C6 C10 179.81(18)
N1 C1 C6 C10 -3.5(3)
C3 C2 C7 C9 -69.4(3)
C1 C2 C7 C9 112.4(2)
C3 C2 C7 C8 55.2(3)
C1 C2 C7 C8 -123.0(2)
C5 C6 C10 C11 78.3(3)
C1 C6 C10 C11 -99.1(3)
C5 C6 C10 C12 -46.9(3)
C1 C6 C10 C12 135.7(2)
N1 C13 C14 C19 -179.12(17)
N1 C13 C14 C15 0.0(3)
C19 C14 C15 O1 178.93(16)
C13 C14 C15 O1 -0.2(3)
C19 C14 C15 C16 -0.5(3)
C13 C14 C15 C16 -179.62(17)
O1 C15 C16 C17 -179.35(19)
C14 C15 C16 C17 0.1(3)
C15 C16 C17 C18 0.3(3)
C16 C17 C18 C19 -0.4(3)
C16 C17 C18 Cl1 179.50(16)
C17 C18 C19 C14 0.0(3)
Cl1 C18 C19 C14 -179.91(14)
C15 C14 C19 C18 0.5(3)
C13 C14 C19 C18 179.61(16)
C25 C20 C21 C22 -3.6(3)
N2 C20 C21 C22 179.64(16)
C25 C20 C21 C29 178.15(18)
N2 C20 C21 C29 1.4(3)
C20 C21 C22 C23 0.8(3)
C29 C21 C22 C23 179.1(2)
C21 C22 C23 C24 2.1(3)
C22 C23 C24 C25 -2.2(3)
C23 C24 C25 C20 -0.5(3)
C23 C24 C25 C26 177.53(18)
C21 C20 C25 C24 3.4(3)
N2 C20 C25 C24 -179.81(16)
C21 C20 C25 C26 -174.56(17)
N2 C20 C25 C26 2.2(3)
C24 C25 C26 C28 60.4(3)
C20 C25 C26 C28 -121.6(3)
C24 C25 C26 C27 -65.2(3)
C20 C25 C26 C27 112.7(2)
C22 C21 C29 C30 -75.1(3)
C20 C21 C29 C30 103.2(3)
C22 C21 C29 C31 49.0(3)
C20 C21 C29 C31 -132.8(2)
C37 C38 C33 C34 -0.3(3)
C37 C38 C33 C32 -178.46(16)
N2 C32 C33 C38 178.38(16)
N2 C32 C33 C34 0.3(3)
C38 C33 C34 O2 -178.73(17)
C32 C33 C34 O2 -0.6(3)
C38 C33 C34 C35 0.9(3)
C32 C33 C34 C35 178.98(17)
O2 C34 C35 C36 178.9(2)
C33 C34 C35 C36 -0.7(3)
C34 C35 C36 C37 0.0(3)
C33 C38 C37 C36 -0.4(3)
C33 C38 C37 Cl2 -179.74(13)
C35 C36 C37 C38 0.6(3)
C35 C36 C37 Cl2 179.87(17)
C14 C13 N1 C1 176.31(15)
C6 C1 N1 C13 106.50(19)
C2 C1 N1 C13 -76.7(2)
C33 C32 N2 C20 -176.22(15)
C25 C20 N2 C32 75.3(2)
C21 C20 N2 C32 -107.84(19)

loop_
_cod_related_entry_id
_cod_related_entry_database
_cod_related_entry_code
1 ChemSpider 29332723
